data_1548323
loop_
_publ_author_name
'Yuan-Zhi Tan'
'Bo Yang'
'Khaled Parvez'
'Akimitsu Narita'
'Silvio Osella'
'David Beljonne'
'Xinliang Feng'
'Klaus Mullen'

_publ_section_title
;
 Atomically precise edge chlorination of nanographenes and its application
 in graphene nanoribbons
;
_journal_name_full 'Nature Communications'
_journal_page_first 2646
_journal_paper_doi 10.1038/ncomms3646
_journal_volume 4
_journal_year 2013
_chemical_formula_moiety 'C42 Cl18, 2 (C S2)'
_chemical_formula_sum 'C44 Cl18 S4'
_chemical_formula_weight 1294.82
_space_group_crystal_system triclinic
_space_group_IT_number 2
_space_group_name_Hall '-P 1'
_space_group_name_H-M_alt 'P -1'
_symmetry_space_group_name_Hall '-P 1'
_symmetry_space_group_name_H-M 'P -1'
_atom_sites_solution_primary direct
_atom_sites_solution_secondary difmap
_cell_angle_alpha 86.48(3)
_cell_angle_beta 88.75(3)
_cell_angle_gamma 75.41(3)
_cell_formula_units_Z 1
_cell_length_a 9.1469(18)
_cell_length_b 10.368(2)
_cell_length_c 12.092(2)
_cell_measurement_temperature 193(2)
_cell_volume 1107.6(4)
_computing_molecular_graphics
;
O. V. Dolomanov, L. J. Bourhis, R. J. Gildea, J. A. K. Howard and H. Puschmann,
OLEX2: a complete structure solution, refinement and analysis program.
J. Appl. Cryst. (2009). 42, 339-341.
;
_computing_publication_material
;
O. V. Dolomanov, L. J. Bourhis, R. J. Gildea, J. A. K. Howard and H. Puschmann,
OLEX2: a complete structure solution, refinement and analysis program.
J. Appl. Cryst. (2009). 42, 339-341.
;
_computing_structure_refinement
;
XL, G.M. Sheldrick, Acta Cryst.
(2008). A64, 112-122
;
_computing_structure_solution
;
XS, G.M. Sheldrick, Acta Cryst.
(2008). A64, 112-122
;
_diffrn_ambient_temperature 193(2)
_diffrn_measured_fraction_theta_full 0.961
_diffrn_measured_fraction_theta_max 0.961
_diffrn_radiation_monochromator graphite
_diffrn_radiation_type CuK\a
_diffrn_radiation_wavelength 1.54178
_diffrn_reflns_av_R_equivalents 0.1955
_diffrn_reflns_av_unetI/netI 0.1352
_diffrn_reflns_limit_h_max 10
_diffrn_reflns_limit_h_min -10
_diffrn_reflns_limit_k_max 11
_diffrn_reflns_limit_k_min -11
_diffrn_reflns_limit_l_max 14
_diffrn_reflns_limit_l_min -14
_diffrn_reflns_number 13231
_diffrn_reflns_theta_full 64.00
_diffrn_reflns_theta_max 64.00
_diffrn_reflns_theta_min 3.66
_diffrn_source 'fine-focus sealed tube'
_exptl_absorpt_coefficient_mu 12.292
_exptl_absorpt_correction_T_max 0.9411
_exptl_absorpt_correction_T_min 0.6391
_exptl_crystal_density_diffrn 1.941
_exptl_crystal_density_method 'not measured'
_exptl_crystal_F_000 634
_exptl_crystal_size_max 0.04
_exptl_crystal_size_mid 0.02
_exptl_crystal_size_min 0.01
_refine_diff_density_max 0.779
_refine_diff_density_min -0.656
_refine_diff_density_rms 0.165
_refine_ls_extinction_method none
_refine_ls_goodness_of_fit_ref 1.066
_refine_ls_matrix_type full
_refine_ls_number_parameters 298
_refine_ls_number_reflns 3517
_refine_ls_number_restraints 0
_refine_ls_restrained_S_all 1.066
_refine_ls_R_factor_all 0.1578
_refine_ls_R_factor_gt 0.0910
_refine_ls_shift/su_max 0.000
_refine_ls_shift/su_mean 0.000
_refine_ls_structure_factor_coef Fsqd
_refine_ls_weighting_details 'calc w=1/[\s^2^(Fo^2^)+(0.1522P)^2^+0.2493P] where P=(Fo^2^+2Fc^2^)/3'
_refine_ls_weighting_scheme calc
_refine_ls_wR_factor_gt 0.2284
_refine_ls_wR_factor_ref 0.2833
_reflns_number_gt 1816
_reflns_number_total 3517
_reflns_threshold_expression >2sigma(I)
_cod_data_source_file 1.cif
_cod_data_source_block 1
_cod_original_cell_volume 1107.7(4)
_cod_database_code 1548323
_olex2_refinement_description
;
;

loop_
_space_group_symop_id
_space_group_symop_operation_xyz
1 'x, y, z'
2 '-x, -y, -z'

loop_
_atom_site_label
_atom_site_type_symbol
_atom_site_fract_x
_atom_site_fract_y
_atom_site_fract_z
_atom_site_U_iso_or_equiv
_atom_site_adp_type
_atom_site_occupancy
_atom_site_symmetry_multiplicity
_atom_site_calc_flag
_atom_site_refinement_flags
_atom_site_disorder_assembly
_atom_site_disorder_group
C1 C 0.0325(13) 0.2538(13) 0.8727(9) 0.051(3) Uani 1 1 d . . .
C2 C 0.2141(14) 0.7665(13) 0.4784(8) 0.050(3) Uani 1 1 d . . .
C3 C 0.1133(13) 0.5398(12) 0.5572(9) 0.046(3) Uani 1 1 d . . .
C4 C 0.1080(12) 0.7241(12) 0.4141(8) 0.045(3) Uani 1 1 d . . .
C5 C 0.2339(12) 0.5743(12) 0.6125(8) 0.045(3) Uani 1 1 d . . .
C6 C 0.0422(13) 0.7976(13) 0.3177(8) 0.049(3) Uani 1 1 d . . .
C7 C 0.0566(12) 0.6095(12) 0.4568(8) 0.045(3) Uani 1 1 d . . .
C8 C 0.2012(14) 0.3979(14) 0.8880(9) 0.054(3) Uani 1 1 d . . .
C9 C 0.1063(13) 0.3678(12) 0.7085(9) 0.047(3) Uani 1 1 d . . .
C10 C 0.0584(12) 0.4315(13) 0.6004(8) 0.048(3) Uani 1 1 d . . .
C11 C 0.2992(13) 0.4978(13) 0.7092(9) 0.049(3) Uani 1 1 d . . .
C12 C -0.0358(13) 0.7296(13) 0.2434(9) 0.049(3) Uani 1 1 d . . .
C13 C 0.3012(13) 0.6697(12) 0.5618(8) 0.046(3) Uani 1 1 d . . .
C14 C 0.4496(13) 0.4946(14) 0.7350(9) 0.052(3) Uani 1 1 d . . .
C15 C 0.1153(14) 0.3189(14) 0.9376(9) 0.053(3) Uani 1 1 d . . .
C16 C 0.2053(11) 0.4196(13) 0.7716(9) 0.047(3) Uani 1 1 d . . .
C17 C 0.0502(14) 0.9300(13) 0.3048(9) 0.051(3) Uani 1 1 d . . .
C18 C 0.1336(14) 0.9834(13) 0.3766(9) 0.051(3) Uani 1 1 d . . .
C19 C 0.2166(14) 0.9042(13) 0.4600(9) 0.052(3) Uani 1 1 d . . .
C21 C 0.4547(14) 0.6622(14) 0.5874(10) 0.056(3) Uani 1 1 d . . .
C20 C 0.5258(13) 0.5780(14) 0.6750(9) 0.052(3) Uani 1 1 d . . .
C22 C 0.4680(19) 0.930(2) 0.8451(13) 0.089(5) Uani 1 1 d . . .
Cl1 Cl 0.3032(4) 0.9762(3) 0.5565(2) 0.0583(8) Uani 1 1 d . . .
Cl2 Cl 0.1319(4) 1.1499(3) 0.3633(2) 0.0621(9) Uani 1 1 d . . .
Cl3 Cl 0.2828(4) 0.4906(4) 0.9723(2) 0.0595(9) Uani 1 1 d . . .
Cl4 Cl 0.5647(4) 0.7399(4) 0.5012(2) 0.0601(9) Uani 1 1 d . . .
Cl5 Cl 0.1044(4) 0.3004(4) 1.0804(2) 0.0667(10) Uani 1 1 d . . .
Cl6 Cl 0.7091(3) 0.5711(4) 0.7077(2) 0.0587(8) Uani 1 1 d . . .
Cl7 Cl -0.0948(4) 0.1766(4) 0.9404(2) 0.0594(9) Uani 1 1 d . . .
Cl8 Cl 0.5550(4) 0.3695(4) 0.8231(2) 0.0620(9) Uani 1 1 d . . .
Cl9 Cl -0.0690(4) 1.0409(4) 0.2129(2) 0.0624(9) Uani 1 1 d . . .
S1 S 0.4955(9) 1.0569(7) 0.7826(6) 0.131(2) Uani 1 1 d . . .
S2 S 0.4384(6) 0.7988(6) 0.8998(4) 0.1047(16) Uani 1 1 d . . .

loop_
_atom_site_aniso_label
_atom_site_aniso_U_11
_atom_site_aniso_U_22
_atom_site_aniso_U_33
_atom_site_aniso_U_23
_atom_site_aniso_U_13
_atom_site_aniso_U_12
C1 0.048(6) 0.054(8) 0.052(6) 0.003(5) -0.012(5) -0.012(6)
C2 0.061(7) 0.062(9) 0.037(5) -0.009(5) 0.006(5) -0.036(7)
C3 0.054(6) 0.041(7) 0.048(6) 0.005(5) -0.002(5) -0.021(6)
C4 0.049(6) 0.051(8) 0.037(5) 0.004(5) -0.010(4) -0.019(6)
C5 0.049(6) 0.049(8) 0.039(5) -0.006(5) 0.002(4) -0.015(6)
C6 0.053(6) 0.060(9) 0.040(5) 0.007(5) 0.001(5) -0.027(6)
C7 0.051(6) 0.054(8) 0.039(5) -0.005(5) 0.009(4) -0.028(6)
C8 0.058(7) 0.060(9) 0.049(6) 0.018(6) -0.015(5) -0.028(6)
C9 0.058(7) 0.045(8) 0.045(6) 0.006(5) -0.007(5) -0.028(6)
C10 0.041(6) 0.072(9) 0.034(5) 0.000(5) -0.008(4) -0.022(6)
C11 0.051(6) 0.058(8) 0.042(5) 0.008(5) -0.008(5) -0.025(6)
C12 0.047(6) 0.046(8) 0.053(6) 0.003(5) -0.006(5) -0.011(6)
C13 0.051(6) 0.051(8) 0.035(5) 0.000(5) -0.014(4) -0.011(6)
C14 0.053(7) 0.062(9) 0.044(6) 0.009(5) -0.013(5) -0.021(6)
C15 0.053(6) 0.064(9) 0.047(6) -0.010(6) -0.005(5) -0.019(6)
C16 0.035(5) 0.061(8) 0.046(6) 0.008(5) -0.011(4) -0.017(6)
C17 0.062(7) 0.051(8) 0.041(5) 0.008(5) -0.017(5) -0.021(6)
C18 0.063(7) 0.041(8) 0.051(6) 0.005(5) 0.007(5) -0.016(6)
C19 0.064(7) 0.048(8) 0.046(6) 0.009(5) -0.004(5) -0.023(6)
C21 0.061(7) 0.058(9) 0.056(7) -0.004(6) 0.003(6) -0.031(7)
C20 0.054(7) 0.058(9) 0.050(6) 0.001(6) -0.001(5) -0.023(6)
C22 0.073(10) 0.124(17) 0.076(10) -0.024(10) 0.007(8) -0.032(10)
Cl1 0.0715(19) 0.059(2) 0.0524(15) 0.0003(13) -0.0092(13) -0.0318(16)
Cl2 0.082(2) 0.051(2) 0.0610(17) 0.0066(14) -0.0131(15) -0.0315(17)
Cl3 0.0733(19) 0.072(2) 0.0425(13) 0.0010(13) -0.0099(12) -0.0364(17)
Cl4 0.0638(18) 0.068(2) 0.0562(16) 0.0105(14) -0.0052(13) -0.0339(17)
Cl5 0.079(2) 0.093(3) 0.0403(14) 0.0075(14) -0.0114(13) -0.046(2)
Cl6 0.0551(16) 0.071(2) 0.0557(15) 0.0021(14) -0.0061(12) -0.0274(16)
Cl7 0.0714(19) 0.071(2) 0.0440(13) 0.0091(13) -0.0050(12) -0.0366(17)
Cl8 0.0647(18) 0.068(2) 0.0564(16) 0.0111(14) -0.0173(13) -0.0254(17)
Cl9 0.077(2) 0.061(2) 0.0537(16) 0.0136(14) -0.0136(14) -0.0272(17)
S1 0.165(6) 0.114(5) 0.138(5) 0.001(4) -0.010(4) -0.084(5)
S2 0.106(3) 0.103(4) 0.095(3) 0.021(3) 0.005(3) -0.015(3)

loop_
_atom_type_symbol
_atom_type_description
_atom_type_scat_dispersion_real
_atom_type_scat_dispersion_imag
_atom_type_scat_source
C C 0.0181 0.0091 'International Tables Vol C Tables 4.2.6.8 and 6.1.1.4'
Cl Cl 0.3639 0.7018 'International Tables Vol C Tables 4.2.6.8 and 6.1.1.4'
S S 0.3331 0.5567 'International Tables Vol C Tables 4.2.6.8 and 6.1.1.4'

loop_
_geom_angle_atom_site_label_1
_geom_angle_atom_site_label_2
_geom_angle_atom_site_label_3
_geom_angle
_geom_angle_site_symmetry_1
_geom_angle_site_symmetry_3
C12 C1 C15 120.2(11) 2_566 .
C12 C1 Cl7 121.2(9) 2_566 .
C15 C1 Cl7 117.7(9) . .
C4 C2 C13 117.7(10) . .
C4 C2 C19 115.7(11) . .
C19 C2 C13 126.5(10) . .
C7 C3 C5 119.8(10) . .
C10 C3 C5 119.4(10) . .
C10 C3 C7 120.7(9) . .
C2 C4 C7 117.7(10) . .
C6 C4 C2 122.0(11) . .
C6 C4 C7 119.9(9) . .
C11 C5 C3 120.0(10) . .
C13 C5 C3 119.2(10) . .
C13 C5 C11 120.2(9) . .
C4 C6 C12 117.1(11) . .
C17 C6 C4 116.8(10) . .
C17 C6 C12 126.0(10) . .
C3 C7 C4 121.0(9) . .
C3 C7 C10 118.9(10) . 2_566
C10 C7 C4 120.0(10) 2_566 .
C15 C8 C16 121.3(10) . .
C15 C8 Cl3 118.1(9) . .
C16 C8 Cl3 120.0(9) . .
C12 C9 C10 119.8(9) 2_566 .
C12 C9 C16 120.6(10) 2_566 .
C16 C9 C10 118.8(10) . .
C3 C10 C7 120.4(10) . 2_566
C3 C10 C9 120.7(9) . .
C7 C10 C9 118.6(10) 2_566 .
C5 C11 C16 116.8(9) . .
C14 C11 C5 118.4(10) . .
C14 C11 C16 124.7(10) . .
C1 C12 C6 123.9(10) 2_566 .
C1 C12 C9 117.9(10) 2_566 2_566
C9 C12 C6 117.9(10) 2_566 .
C5 C13 C2 118.3(9) . .
C5 C13 C21 118.2(11) . .
C21 C13 C2 123.3(11) . .
C11 C14 Cl8 121.0(9) . .
C20 C14 C11 120.4(11) . .
C20 C14 Cl8 117.6(9) . .
C1 C15 Cl5 119.1(10) . .
C8 C15 C1 120.4(11) . .
C8 C15 Cl5 120.5(9) . .
C8 C16 C9 117.5(10) . .
C8 C16 C11 125.7(10) . .
C9 C16 C11 116.7(9) . .
C6 C17 C18 121.7(11) . .
C6 C17 Cl9 120.2(8) . .
C18 C17 Cl9 117.3(10) . .
C17 C18 Cl2 120.5(10) . .
C19 C18 C17 120.4(11) . .
C19 C18 Cl2 119.1(9) . .
C2 C19 Cl1 119.0(8) . .
C18 C19 C2 120.9(11) . .
C18 C19 Cl1 119.4(10) . .
C13 C21 Cl4 121.4(9) . .
C20 C21 C13 120.3(11) . .
C20 C21 Cl4 117.8(9) . .
C14 C20 Cl6 119.3(9) . .
C21 C20 C14 120.2(10) . .
C21 C20 Cl6 120.5(9) . .
S1 C22 S2 175.9(12) . .

loop_
_geom_bond_atom_site_label_1
_geom_bond_atom_site_label_2
_geom_bond_distance
_geom_bond_site_symmetry_2
C1 C12 1.404(16) 2_566
C1 C15 1.413(16) .
C1 Cl7 1.736(13) .
C2 C4 1.424(14) .
C2 C13 1.472(17) .
C2 C19 1.437(17) .
C3 C5 1.433(15) .
C3 C7 1.412(16) .
C3 C10 1.409(16) .
C4 C6 1.412(16) .
C4 C7 1.448(16) .
C5 C11 1.425(16) .
C5 C13 1.396(16) .
C6 C12 1.474(16) .
C6 C17 1.392(18) .
C7 C10 1.435(14) 2_566
C8 C15 1.375(17) .
C8 C16 1.412(16) .
C8 Cl3 1.742(12) .
C9 C10 1.452(15) .
C9 C12 1.420(16) 2_566
C9 C16 1.421(15) .
C10 C7 1.435(14) 2_566
C11 C14 1.408(16) .
C11 C16 1.487(16) .
C12 C1 1.404(16) 2_566
C12 C9 1.420(16) 2_566
C13 C21 1.426(16) .
C14 C20 1.402(17) .
C14 Cl8 1.730(12) .
C15 Cl5 1.729(11) .
C17 C18 1.395(17) .
C17 Cl9 1.734(12) .
C18 C19 1.374(17) .
C18 Cl2 1.720(13) .
C19 Cl1 1.730(12) .
C21 C20 1.392(18) .
C21 Cl4 1.733(12) .
C20 Cl6 1.714(12) .
C22 S1 1.55(2) .
C22 S2 1.56(2) .
